data_7034951
loop_
_publ_author_name
'Wang, Xin'
'Zhao, Jie'
'Zhao, Yan'
'Xu, Heng'
'Shen, Xuan'
'Zhu, Dun-Ru'
'Jing, Su'

_publ_section_title
;
 Three sra topological lanthanide-organic frameworks built from
 2,2'-dimethoxy-4,4'-biphenyldicarboxylic acid.
;
_journal_issue 19
_journal_name_full 'Dalton transactions (Cambridge, England : 2003)'
_journal_page_first 9281
_journal_page_last 9288
_journal_paper_doi 10.1039/c5dt00602c
_journal_volume 44
_journal_year 2015
_chemical_formula_moiety 'C20 H20 Gd N O9'
_chemical_formula_sum 'C20 H20 Gd N O9'
_chemical_formula_weight 575.62
_chemical_name_systematic
; 
 ? 
;
_space_group_IT_number 33
_symmetry_cell_setting orthorhombic
_symmetry_space_group_name_Hall 'P 2c -2n'
_symmetry_space_group_name_H-M 'P n a 21'
_atom_sites_solution_hydrogens geom
_atom_sites_solution_primary direct
_atom_sites_solution_secondary difmap
_audit_creation_method SHELXL-97
_audit_update_record
;
2013-12-13 deposited with the CCDC.
2015-04-16 downloaded from the CCDC.
;
_cell_angle_alpha 90.00
_cell_angle_beta 90.00
_cell_angle_gamma 90.00
_cell_formula_units_Z 4
_cell_length_a 28.017(3)
_cell_length_b 9.6175(9)
_cell_length_c 8.2586(7)
_cell_measurement_reflns_used 6091
_cell_measurement_temperature 296(2)
_cell_measurement_theta_max 26.85
_cell_measurement_theta_min 1.48
_cell_volume 2225.3(4)
_computing_cell_refinement 'SAINT (Bruker, 2005)'
_computing_data_collection 'APEX2 (Bruker, 2005)'
_computing_data_reduction SAINT
_computing_molecular_graphics SHELXTL
_computing_publication_material SHELXTL
_computing_structure_refinement 'SHELXL-97 (Sheldrick, 2008)'
_computing_structure_solution 'SHELXS-97 (Sheldrick, 2008)'
_diffrn_ambient_temperature 296(2)
_diffrn_measured_fraction_theta_full 1.000
_diffrn_measured_fraction_theta_max 1.000
_diffrn_measurement_device_type 'Bruker Apex2 CCD'
_diffrn_measurement_method '\w scans'
_diffrn_radiation_monochromator graphite
_diffrn_radiation_source 'fine-focus sealed tube'
_diffrn_radiation_type MoK\a
_diffrn_radiation_wavelength 0.71073
_diffrn_reflns_av_R_equivalents 0.0285
_diffrn_reflns_av_sigmaI/netI 0.0304
_diffrn_reflns_limit_h_max 28
_diffrn_reflns_limit_h_min -33
_diffrn_reflns_limit_k_max 11
_diffrn_reflns_limit_k_min -11
_diffrn_reflns_limit_l_max 9
_diffrn_reflns_limit_l_min -9
_diffrn_reflns_number 15156
_diffrn_reflns_theta_full 25.00
_diffrn_reflns_theta_max 25.00
_diffrn_reflns_theta_min 1.45
_exptl_absorpt_coefficient_mu 3.030
_exptl_absorpt_correction_T_max 0.7936
_exptl_absorpt_correction_T_min 0.5825
_exptl_absorpt_correction_type multi-scan
_exptl_absorpt_process_details '(SADABS; Sheldrick, 2003)'
_exptl_crystal_colour colorless
_exptl_crystal_density_diffrn 1.718
_exptl_crystal_density_method 'not measured'
_exptl_crystal_description prism
_exptl_crystal_F_000 1132
_exptl_crystal_size_max 0.20
_exptl_crystal_size_mid 0.10
_exptl_crystal_size_min 0.08
_refine_diff_density_max 0.482
_refine_diff_density_min -0.549
_refine_diff_density_rms 0.058
_refine_ls_abs_structure_details 'Flack H D (1983), Acta Cryst. A39, 876-881'
_refine_ls_abs_structure_Flack 0.008(13)
_refine_ls_extinction_coef 0.00030(8)
_refine_ls_extinction_expression Fc^*^=kFc[1+0.001xFc^2^\l^3^/sin(2\q)]^-1/4^
_refine_ls_extinction_method SHELXL
_refine_ls_goodness_of_fit_ref 1.045
_refine_ls_hydrogen_treatment constr
_refine_ls_matrix_type full
_refine_ls_number_parameters 281
_refine_ls_number_reflns 3770
_refine_ls_number_restraints 44
_refine_ls_restrained_S_all 1.115
_refine_ls_R_factor_all 0.0244
_refine_ls_R_factor_gt 0.0207
_refine_ls_shift/su_max 0.004
_refine_ls_shift/su_mean 0.000
_refine_ls_structure_factor_coef Fsqd
_refine_ls_weighting_details 'calc w=1/[\s^2^(Fo^2^)+(0.0101P)^2^+1.0714P] where P=(Fo^2^+2Fc^2^)/3'
_refine_ls_weighting_scheme calc
_refine_ls_wR_factor_gt 0.0418
_refine_ls_wR_factor_ref 0.0431
_reflns_number_gt 3422
_reflns_number_total 3770
_reflns_threshold_expression >2sigma(I)
_cod_data_source_file c5dt00602c2.cif
_cod_data_source_block xh8
_cod_depositor_comments
;
The following automatic conversions were performed:

'_symmetry_cell_setting' value 'Orthorhombic ' changed to
'orthorhombic' according to
/usr/data/users/saulius/crontab/automatic-downloads/rss-feeds/RSC/lib/dictionaries/cif_core.dic
dictionary named 'cif_core.dic' version 2.4.2 from 2011-04-26.

Automatic conversion script
Id: cif_fix_values 3271 2015-04-21 07:52:19Z andrius 

 Adding full bibliography for 7034950--7034952.cif.
;
_cod_original_cell_volume 2225.3(3)
_cod_original_sg_symbol_Hall 'P 2c -2n  '
_cod_original_sg_symbol_H-M 'Pna21 '
_cod_database_code 7034951

loop_
_symmetry_equiv_pos_as_xyz
'x, y, z'
'-x, -y, z+1/2'
'x+1/2, -y+1/2, z'
'-x+1/2, y+1/2, z+1/2'

loop_
_atom_site_label
_atom_site_type_symbol
_atom_site_fract_x
_atom_site_fract_y
_atom_site_fract_z
_atom_site_U_iso_or_equiv
_atom_site_adp_type
_atom_site_occupancy
_atom_site_symmetry_multiplicity
_atom_site_calc_flag
_atom_site_refinement_flags
Gd1 Gd -0.003747(5) 1.415120(16) 0.90705(9) 0.02618(7) Uani 1 1 d .
O1 O 0.07167(10) 1.4783(4) 0.9997(4) 0.0463(9) Uani 1 1 d .
O2 O 0.06324(11) 1.6118(4) 1.2161(4) 0.0412(8) Uani 1 1 d .
O3 O 0.45157(10) 1.8855(3) 0.9655(4) 0.0404(8) Uani 1 1 d .
O4 O 0.45926(10) 1.7963(3) 1.2122(4) 0.0368(8) Uani 1 1 d .
O5 O 0.22844(13) 1.7774(5) 1.3507(5) 0.0654(13) Uani 1 1 d .
O6 O 0.30071(12) 1.5620(4) 1.3162(5) 0.0719(13) Uani 1 1 d U
O7 O 0.02164(14) 1.1971(3) 1.0129(5) 0.0559(10) Uani 1 1 d .
O8 O -0.02231(10) 1.4120(3) 1.2116(4) 0.0334(7) Uani 1 1 d .
O9 O -0.07326(11) 1.3057(4) 1.0510(4) 0.0500(9) Uani 1 1 d .
C1 C 0.08779(15) 1.5577(4) 1.1076(6) 0.0327(11) Uani 1 1 d .
C2 C 0.13987(14) 1.5937(4) 1.1037(5) 0.0328(10) Uani 1 1 d .
C3 C 0.16793(15) 1.5563(5) 0.9714(6) 0.0425(12) Uani 1 1 d .
H3A H 0.1550 1.5068 0.8851 0.051 Uiso 1 1 calc R
C4 C 0.21589(15) 1.5951(5) 0.9716(6) 0.0460(13) Uani 1 1 d .
H4A H 0.2349 1.5710 0.8836 0.055 Uiso 1 1 calc R
C5 C 0.23621(15) 1.6686(5) 1.0993(6) 0.0383(11) Uani 1 1 d .
C6 C 0.20708(16) 1.7027(5) 1.2312(6) 0.0397(12) Uani 1 1 d .
C7 C 0.15902(14) 1.6663(5) 1.2326(6) 0.0348(11) Uani 1 1 d .
H7A H 0.1399 1.6907 1.3200 0.042 Uiso 1 1 calc R
C8 C 0.28766(15) 1.7074(5) 1.0944(6) 0.0432(11) Uani 1 1 d U
C9 C 0.30458(16) 1.7939(5) 0.9780(6) 0.0534(14) Uani 1 1 d .
H9A H 0.2837 1.8288 0.9004 0.064 Uiso 1 1 calc R
C10 C 0.35279(15) 1.8314(5) 0.9725(6) 0.0465(13) Uani 1 1 d .
H10A H 0.3639 1.8896 0.8907 0.056 Uiso 1 1 calc R
C11 C 0.38376(14) 1.7821(4) 1.0884(6) 0.0365(11) Uani 1 1 d .
C12 C 0.36694(16) 1.6925(5) 1.2064(7) 0.0467(11) Uani 1 1 d U
H12A H 0.3878 1.6576 1.2840 0.056 Uiso 1 1 calc R
C13 C 0.31923(16) 1.6545(5) 1.2100(7) 0.0461(11) Uani 1 1 d U
C14 C 0.43528(15) 1.8251(5) 1.0866(6) 0.0332(11) Uani 1 1 d .
C15 C 0.2058(2) 1.7836(8) 1.5034(8) 0.084(2) Uani 1 1 d .
H15A H 0.2245 1.8399 1.5756 0.126 Uiso 1 1 calc R
H15B H 0.2030 1.6915 1.5470 0.126 Uiso 1 1 calc R
H15C H 0.1746 1.8237 1.4915 0.126 Uiso 1 1 calc R
C16 C 0.3282(2) 1.5126(8) 1.4468(9) 0.104(2) Uani 1 1 d U
H16A H 0.3097 1.4477 1.5089 0.156 Uiso 1 1 calc R
H16B H 0.3374 1.5892 1.5144 0.156 Uiso 1 1 calc R
H16C H 0.3562 1.4671 1.4061 0.156 Uiso 1 1 calc R
C17 C 0.0837(3) 0.9918(7) 1.3026(8) 0.088(2) Uani 1 1 d .
H17A H 0.0886 1.0719 1.3701 0.132 Uiso 1 1 calc R
H17B H 0.1141 0.9555 1.2692 0.132 Uiso 1 1 calc R
H17C H 0.0667 0.9220 1.3623 0.132 Uiso 1 1 calc R
C18 C 0.0429(3) 0.9228(6) 1.0451(10) 0.099(2) Uani 1 1 d .
H18A H 0.0254 0.9639 0.9574 0.148 Uiso 1 1 calc R
H18B H 0.0233 0.8546 1.0981 0.148 Uiso 1 1 calc R
H18C H 0.0711 0.8790 1.0037 0.148 Uiso 1 1 calc R
C19 C 0.0449(2) 1.1607(5) 1.1288(7) 0.0544(14) Uani 1 1 d .
H19A H 0.0554 1.2292 1.1997 0.065 Uiso 1 1 calc R
C20 C -0.06019(17) 1.3435(5) 1.1869(7) 0.0403(13) Uani 1 1 d .
H20A H -0.0791 1.3205 1.2755 0.048 Uiso 1 1 calc R
N1 N 0.05635(16) 1.0312(4) 1.1615(6) 0.0529(12) Uani 1 1 d .

loop_
_atom_site_aniso_label
_atom_site_aniso_U_11
_atom_site_aniso_U_22
_atom_site_aniso_U_33
_atom_site_aniso_U_23
_atom_site_aniso_U_13
_atom_site_aniso_U_12
Gd1 0.01542(9) 0.03000(9) 0.03310(10) -0.00060(16) -0.0018(2) 0.00013(7)
O1 0.0212(16) 0.071(2) 0.046(2) -0.0081(18) -0.0083(15) -0.0071(15)
O2 0.0232(18) 0.056(2) 0.045(2) -0.0006(19) 0.0091(17) -0.0026(16)
O3 0.0340(17) 0.0484(18) 0.039(2) -0.0071(14) 0.0090(13) -0.0192(14)
O4 0.0218(16) 0.0434(19) 0.045(2) -0.0038(16) -0.0016(15) -0.0088(13)
O5 0.043(2) 0.094(3) 0.059(3) -0.023(2) -0.0004(18) -0.030(2)
O6 0.037(2) 0.095(3) 0.083(3) 0.058(2) -0.0068(19) -0.015(2)
O7 0.072(2) 0.043(2) 0.053(2) 0.0076(17) -0.005(2) 0.0164(18)
O8 0.0253(16) 0.0361(16) 0.0389(18) 0.0019(15) -0.0022(14) -0.0033(13)
O9 0.040(2) 0.067(2) 0.042(2) -0.0055(19) -0.0029(17) -0.0202(17)
C1 0.021(2) 0.038(3) 0.039(3) 0.015(2) 0.000(2) -0.0003(19)
C2 0.017(2) 0.042(2) 0.039(3) 0.002(2) 0.0005(19) -0.0042(19)
C3 0.024(2) 0.060(3) 0.043(3) -0.010(2) 0.0009(19) -0.004(2)
C4 0.022(2) 0.070(3) 0.045(3) -0.007(3) 0.0082(19) -0.003(2)
C5 0.022(2) 0.048(3) 0.045(3) 0.008(2) 0.003(2) -0.003(2)
C6 0.031(3) 0.046(3) 0.042(3) -0.005(2) -0.010(2) -0.010(2)
C7 0.023(2) 0.046(3) 0.035(3) -0.002(2) 0.003(2) -0.002(2)
C8 0.025(2) 0.057(2) 0.048(3) 0.009(2) -0.0039(19) -0.0086(18)
C9 0.027(3) 0.077(4) 0.056(3) 0.024(3) -0.007(2) -0.006(2)
C10 0.025(2) 0.068(3) 0.047(3) 0.021(3) 0.000(2) -0.007(2)
C11 0.021(2) 0.044(3) 0.045(3) 0.002(2) 0.008(2) -0.0079(19)
C12 0.028(2) 0.061(2) 0.051(2) 0.016(2) -0.011(2) -0.0087(19)
C13 0.025(2) 0.058(2) 0.056(3) 0.016(2) -0.004(2) -0.0142(19)
C14 0.024(2) 0.031(2) 0.044(3) -0.009(2) 0.006(2) -0.0013(19)
C15 0.075(5) 0.117(6) 0.060(5) -0.033(4) 0.002(4) -0.028(4)
C16 0.093(3) 0.126(3) 0.093(3) 0.036(3) -0.021(3) -0.019(3)
C17 0.125(6) 0.074(5) 0.066(5) 0.017(4) -0.016(4) 0.031(4)
C18 0.118(6) 0.039(3) 0.139(7) 0.014(4) -0.021(6) -0.004(3)
C19 0.066(4) 0.045(3) 0.052(4) -0.006(3) 0.007(3) 0.014(3)
C20 0.034(3) 0.044(3) 0.043(3) 0.004(3) 0.005(2) -0.011(2)
N1 0.065(3) 0.038(3) 0.056(3) 0.012(2) 0.001(2) 0.011(2)

loop_
_atom_type_symbol
_atom_type_description
_atom_type_scat_dispersion_real
_atom_type_scat_dispersion_imag
_atom_type_scat_source
C C 0.0033 0.0016 'International Tables Vol C Tables 4.2.6.8 and 6.1.1.4'
H H 0.0000 0.0000 'International Tables Vol C Tables 4.2.6.8 and 6.1.1.4'
N N 0.0061 0.0033 'International Tables Vol C Tables 4.2.6.8 and 6.1.1.4'
O O 0.0106 0.0060 'International Tables Vol C Tables 4.2.6.8 and 6.1.1.4'
Gd Gd -0.1653 3.9035 'International Tables Vol C Tables 4.2.6.8 and 6.1.1.4'

loop_
_geom_angle_atom_site_label_1
_geom_angle_atom_site_label_2
_geom_angle_atom_site_label_3
_geom_angle
_geom_angle_site_symmetry_1
_geom_angle_site_symmetry_3
O2 Gd1 O1 155.36(12) 2_584 .
O2 Gd1 O4 81.94(11) 2_584 4_544
O1 Gd1 O4 82.52(11) . 4_544
O2 Gd1 O3 81.19(12) 2_584 3_485
O1 Gd1 O3 101.75(11) . 3_485
O4 Gd1 O3 146.00(11) 4_544 3_485
O2 Gd1 O7 111.57(13) 2_584 .
O1 Gd1 O7 80.68(13) . .
O4 Gd1 O7 70.26(11) 4_544 .
O3 Gd1 O7 143.68(12) 3_485 .
O2 Gd1 O8 80.79(12) 2_584 2_584
O1 Gd1 O8 76.53(11) . 2_584
O4 Gd1 O8 73.54(11) 4_544 2_584
O3 Gd1 O8 74.75(10) 3_485 2_584
O7 Gd1 O8 139.20(12) . 2_584
O2 Gd1 O9 73.53(12) 2_584 .
O1 Gd1 O9 131.10(12) . .
O4 Gd1 O9 122.34(11) 4_544 .
O3 Gd1 O9 80.27(11) 3_485 .
O7 Gd1 O9 71.88(13) . .
O8 Gd1 O9 146.49(11) 2_584 .
O2 Gd1 O8 121.41(11) 2_584 .
O1 Gd1 O8 82.24(10) . .
O4 Gd1 O8 141.02(10) 4_544 .
O3 Gd1 O8 72.50(10) 3_485 .
O7 Gd1 O8 71.97(11) . .
O8 Gd1 O8 136.01(6) 2_584 .
O9 Gd1 O8 51.31(10) . .
O2 Gd1 C20 97.17(13) 2_584 .
O1 Gd1 C20 107.24(13) . .
O4 Gd1 C20 136.74(13) 4_544 .
O3 Gd1 C20 74.76(12) 3_485 .
O7 Gd1 C20 70.07(13) . .
O8 Gd1 C20 149.39(12) 2_584 .
O9 Gd1 C20 25.30(12) . .
O8 Gd1 C20 26.02(11) . .
C1 O1 Gd1 135.9(3) . .
C1 O2 Gd1 147.6(3) . 2_585
C14 O3 Gd1 138.1(3) . 3_585
C14 O4 Gd1 137.8(3) . 4
C6 O5 C15 118.2(4) . .
C13 O6 C16 120.6(4) . .
C19 O7 Gd1 135.0(4) . .
C20 O8 Gd1 135.6(3) . 2_585
C20 O8 Gd1 91.1(3) . .
Gd1 O8 Gd1 125.57(11) 2_585 .
C20 O9 Gd1 94.4(3) . .
O2 C1 O1 124.5(4) . .
O2 C1 C2 117.2(4) . .
O1 C1 C2 118.3(4) . .
C7 C2 C3 121.0(4) . .
C7 C2 C1 118.5(4) . .
C3 C2 C1 120.4(4) . .
C2 C3 C4 118.3(4) . .
C2 C3 H3A 120.9 . .
C4 C3 H3A 120.9 . .
C5 C4 C3 122.1(4) . .
C5 C4 H4A 119.0 . .
C3 C4 H4A 119.0 . .
C4 C5 C6 118.0(4) . .
C4 C5 C8 120.2(4) . .
C6 C5 C8 121.8(4) . .
O5 C6 C7 123.6(5) . .
O5 C6 C5 115.6(4) . .
C7 C6 C5 120.8(4) . .
C2 C7 C6 119.8(4) . .
C2 C7 H7A 120.1 . .
C6 C7 H7A 120.1 . .
C9 C8 C13 119.1(4) . .
C9 C8 C5 120.7(4) . .
C13 C8 C5 120.2(4) . .
C8 C9 C10 121.3(4) . .
C8 C9 H9A 119.4 . .
C10 C9 H9A 119.4 . .
C11 C10 C9 119.8(4) . .
C11 C10 H10A 120.1 . .
C9 C10 H10A 120.1 . .
C10 C11 C12 119.3(4) . .
C10 C11 C14 120.3(4) . .
C12 C11 C14 120.4(4) . .
C11 C12 C13 120.5(4) . .
C11 C12 H12A 119.7 . .
C13 C12 H12A 119.7 . .
O6 C13 C12 123.8(4) . .
O6 C13 C8 116.1(4) . .
C12 C13 C8 120.0(5) . .
O3 C14 O4 124.5(4) . .
O3 C14 C11 119.3(4) . .
O4 C14 C11 116.2(4) . .
O5 C15 H15A 109.5 . .
O5 C15 H15B 109.5 . .
H15A C15 H15B 109.5 . .
O5 C15 H15C 109.5 . .
H15A C15 H15C 109.5 . .
H15B C15 H15C 109.5 . .
O6 C16 H16A 109.5 . .
O6 C16 H16B 109.5 . .
H16A C16 H16B 109.5 . .
O6 C16 H16C 109.5 . .
H16A C16 H16C 109.5 . .
H16B C16 H16C 109.5 . .
N1 C17 H17A 109.5 . .
N1 C17 H17B 109.5 . .
H17A C17 H17B 109.5 . .
N1 C17 H17C 109.5 . .
H17A C17 H17C 109.5 . .
H17B C17 H17C 109.5 . .
N1 C18 H18A 109.5 . .
N1 C18 H18B 109.5 . .
H18A C18 H18B 109.5 . .
N1 C18 H18C 109.5 . .
H18A C18 H18C 109.5 . .
H18B C18 H18C 109.5 . .
O7 C19 N1 124.7(6) . .
O7 C19 H19A 117.7 . .
N1 C19 H19A 117.7 . .
O9 C20 O8 123.2(5) . .
O9 C20 Gd1 60.3(3) . .
O8 C20 Gd1 62.9(3) . .
O9 C20 H20A 118.4 . .
O8 C20 H20A 118.4 . .
Gd1 C20 H20A 178.5 . .
C19 N1 C17 122.9(5) . .
C19 N1 C18 118.4(5) . .
C17 N1 C18 118.6(4) . .

loop_
_geom_bond_atom_site_label_1
_geom_bond_atom_site_label_2
_geom_bond_distance
_geom_bond_site_symmetry_2
Gd1 O2 2.309(3) 2_584
Gd1 O1 2.328(3) .
Gd1 O4 2.334(3) 4_544
Gd1 O3 2.341(3) 3_485
Gd1 O7 2.381(3) .
Gd1 O8 2.430(3) 2_584
Gd1 O9 2.512(3) .
Gd1 O8 2.568(3) .
Gd1 C20 2.884(5) .
O1 C1 1.257(5) .
O2 C1 1.244(6) .
O2 Gd1 2.309(3) 2_585
O3 C14 1.243(5) .
O3 Gd1 2.341(3) 3_585
O4 C14 1.267(5) .
O4 Gd1 2.334(3) 4
O5 C6 1.360(5) .
O5 C15 1.413(7) .
O6 C13 1.354(6) .
O6 C16 1.408(7) .
O7 C19 1.209(6) .
O8 C20 1.265(5) .
O8 Gd1 2.430(3) 2_585
O9 C20 1.236(6) .
C1 C2 1.500(6) .
C2 C7 1.381(6) .
C2 C3 1.393(6) .
C3 C4 1.394(6) .
C3 H3A 0.9300 .
C4 C5 1.392(6) .
C4 H4A 0.9300 .
C5 C6 1.400(7) .
C5 C8 1.490(6) .
C6 C7 1.391(6) .
C7 H7A 0.9300 .
C8 C9 1.357(6) .
C8 C13 1.397(7) .
C9 C10 1.399(6) .
C9 H9A 0.9300 .
C10 C11 1.377(6) .
C10 H10A 0.9300 .
C11 C12 1.383(6) .
C11 C14 1.502(6) .
C12 C13 1.386(6) .
C12 H12A 0.9300 .
C15 H15A 0.9600 .
C15 H15B 0.9600 .
C15 H15C 0.9600 .
C16 H16A 0.9600 .
C16 H16B 0.9600 .
C16 H16C 0.9600 .
C17 N1 1.446(7) .
C17 H17A 0.9600 .
C17 H17B 0.9600 .
C17 H17C 0.9600 .
C18 N1 1.467(8) .
C18 H18A 0.9600 .
C18 H18B 0.9600 .
C18 H18C 0.9600 .
C19 N1 1.314(6) .
C19 H19A 0.9300 .
C20 H20A 0.9300 .
